data_1514857
loop_
_publ_author_name
'Haque, Rosenani A.'
'Salman, Abbas Washeel'
'Budagumpi, Srinivasa'
'Abdullah, Amirul Al-Ashraf'
'Majid, Amin M S Abdul'

_publ_section_title
;
 Sterically tuned Ag(I)- and Pd(II)-N-heterocyclic carbene complexes of
 imidazol-2-ylidenes: synthesis, crystal structures, and in vitro
 antibacterial and anticancer studies.
;
_journal_issue 6
_journal_name_full 'Metallomics : integrated biometal science'
_journal_page_first 760
_journal_page_last 769
_journal_paper_doi 10.1039/c3mt00051f
_journal_volume 5
_journal_year 2013
_chemical_formula_sum 'C14 H20 Br0 Cl2 N4 Pd'
_chemical_formula_weight 421.64
_chemical_name_systematic
;
Dichlorobis(3-allyl-1-methylimidazolium)palladium(II)
;
_space_group_IT_number 2
_symmetry_space_group_name_Hall '-P 1'
_symmetry_space_group_name_H-M 'P -1'
_atom_sites_solution_hydrogens geom
_atom_sites_solution_primary direct
_atom_sites_solution_secondary difmap
_audit_creation_method SHELXL-97
_cell_angle_alpha 78.9760(10)
_cell_angle_beta 73.148(2)
_cell_angle_gamma 69.4720(10)
_cell_formula_units_Z 1
_cell_length_a 7.5862(6)
_cell_length_b 7.6268(5)
_cell_length_c 8.1960(5)
_cell_measurement_temperature 293(2)
_cell_volume 422.90(5)
_computing_structure_refinement 'SHELXL-97 (Sheldrick, 1997)'
_computing_structure_solution 'SHELXS-97 (Sheldrick, 1990)'
_diffrn_ambient_temperature 293(2)
_diffrn_measured_fraction_theta_full 0.981
_diffrn_measured_fraction_theta_max 0.981
_diffrn_radiation_monochromator graphite
_diffrn_radiation_source 'fine-focus sealed tube'
_diffrn_radiation_type MoK\a
_diffrn_radiation_wavelength 0.71073
_diffrn_reflns_av_R_equivalents 0.0253
_diffrn_reflns_av_sigmaI/netI 0.0279
_diffrn_reflns_limit_h_max 10
_diffrn_reflns_limit_h_min -10
_diffrn_reflns_limit_k_max 10
_diffrn_reflns_limit_k_min -10
_diffrn_reflns_limit_l_max 11
_diffrn_reflns_limit_l_min -11
_diffrn_reflns_number 6604
_diffrn_reflns_theta_full 29.50
_diffrn_reflns_theta_max 29.50
_diffrn_reflns_theta_min 2.61
_exptl_absorpt_coefficient_mu 1.411
_exptl_absorpt_correction_type multi-scan
_exptl_crystal_density_diffrn 1.656
_exptl_crystal_density_method 'not measured'
_exptl_crystal_F_000 212
_exptl_crystal_size_max 0.28
_exptl_crystal_size_mid 0.19
_exptl_crystal_size_min 0.18
_refine_diff_density_max 2.174
_refine_diff_density_min -0.609
_refine_diff_density_rms 0.229
_refine_ls_extinction_method none
_refine_ls_goodness_of_fit_ref 1.237
_refine_ls_hydrogen_treatment mixed
_refine_ls_matrix_type full
_refine_ls_number_parameters 99
_refine_ls_number_reflns 2311
_refine_ls_number_restraints 0
_refine_ls_restrained_S_all 1.237
_refine_ls_R_factor_all 0.0520
_refine_ls_R_factor_gt 0.0478
_refine_ls_shift/su_max 0.000
_refine_ls_shift/su_mean 0.000
_refine_ls_structure_factor_coef Fsqd
_refine_ls_weighting_details 'calc w=1/[\s^2^(Fo^2^)+(0.0628P)^2^+2.6537P] where P=(Fo^2^+2Fc^2^)/3'
_refine_ls_weighting_scheme calc
_refine_ls_wR_factor_gt 0.1408
_refine_ls_wR_factor_ref 0.1519
_reflns_number_gt 2164
_reflns_number_total 2311
_reflns_threshold_expression >2sigma(I)
_cod_data_source_file c3mt00051f.txt
_cod_data_source_block mo_alympdb_0m
_cod_original_sg_symbol_H-M P-1
_cod_database_code 1514857

loop_
_symmetry_equiv_pos_as_xyz
'x, y, z'
'-x, -y, -z'

loop_
_atom_site_label
_atom_site_type_symbol
_atom_site_fract_x
_atom_site_fract_y
_atom_site_fract_z
_atom_site_U_iso_or_equiv
_atom_site_adp_type
_atom_site_occupancy
_atom_site_symmetry_multiplicity
_atom_site_calc_flag
_atom_site_refinement_flags
Pd1 Pd 0.0000 0.0000 0.0000 0.01751(17) Uani 1 2 d S
Cl1 Cl 0.21396(15) -0.11305(14) -0.25713(13) 0.0157(2) Uani 1 1 d .
N1 N 0.1811(6) 0.3170(6) -0.1060(5) 0.0205(8) Uani 1 1 d .
N2 N 0.2731(6) 0.1412(6) 0.1098(6) 0.0222(8) Uani 1 1 d .
C1 C 0.1622(7) 0.1624(7) 0.0008(6) 0.0203(9) Uani 1 1 d .
C2 C 0.3033(8) 0.3926(8) -0.0660(7) 0.0256(10) Uani 1 1 d .
H2A H 0.3371 0.4988 -0.1212 0.031 Uiso 1 1 calc R
C3 C 0.3632(8) 0.2807(8) 0.0692(7) 0.0255(10) Uani 1 1 d .
H3A H 0.4481 0.2939 0.1247 0.031 Uiso 1 1 calc R
C4 C 0.2923(9) -0.0021(8) 0.2559(7) 0.0303(12) Uani 1 1 d .
H4A H 0.2517 -0.1029 0.2413 0.045 Uiso 1 1 calc R
H4B H 0.2125 0.0527 0.3594 0.045 Uiso 1 1 calc R
H4C H 0.4253 -0.0503 0.2629 0.045 Uiso 1 1 calc R
C5 C 0.0915(8) 0.3954(8) -0.2524(7) 0.0244(10) Uani 1 1 d .
H5A H 0.0227 0.5285 -0.2447 0.029 Uiso 1 1 calc R
H5B H -0.0018 0.3334 -0.2486 0.029 Uiso 1 1 calc R
C6 C 0.2442(8) 0.3684(9) -0.4206(7) 0.0285(11) Uani 1 1 d .
H6A H 0.3172 0.2471 -0.4491 0.034 Uiso 1 1 calc R
C7 C 0.2757(10) 0.5136(10) -0.5272(7) 0.0357(13) Uani 1 1 d .
H7A H 0.2035 0.6354 -0.4999 0.043 Uiso 1 1 calc R
H7B H 0.3700 0.4942 -0.6298 0.043 Uiso 1 1 calc R

loop_
_atom_site_aniso_label
_atom_site_aniso_U_11
_atom_site_aniso_U_22
_atom_site_aniso_U_33
_atom_site_aniso_U_23
_atom_site_aniso_U_13
_atom_site_aniso_U_12
Pd1 0.0227(3) 0.0183(3) 0.0155(3) 0.00213(17) -0.00829(18) -0.01042(19)
Cl1 0.0199(5) 0.0168(5) 0.0129(5) -0.0013(4) -0.0039(4) -0.0089(4)
N1 0.0227(19) 0.0222(19) 0.0200(19) 0.0004(15) -0.0076(16) -0.0106(16)
N2 0.026(2) 0.024(2) 0.021(2) -0.0021(16) -0.0100(17) -0.0088(17)
C1 0.022(2) 0.023(2) 0.017(2) 0.0008(17) -0.0059(17) -0.0087(18)
C2 0.025(2) 0.030(3) 0.026(2) -0.002(2) -0.003(2) -0.017(2)
C3 0.024(2) 0.033(3) 0.024(2) -0.004(2) -0.0068(19) -0.015(2)
C4 0.040(3) 0.029(3) 0.026(3) 0.006(2) -0.019(2) -0.012(2)
C5 0.027(2) 0.027(2) 0.021(2) 0.0054(19) -0.0082(19) -0.013(2)
C6 0.030(3) 0.035(3) 0.023(2) -0.003(2) -0.010(2) -0.010(2)
C7 0.047(4) 0.048(4) 0.019(2) -0.005(2) -0.003(2) -0.027(3)

loop_
_atom_type_symbol
_atom_type_description
_atom_type_scat_dispersion_real
_atom_type_scat_dispersion_imag
_atom_type_scat_source
C C 0.0033 0.0016 'International Tables Vol C Tables 4.2.6.8 and 6.1.1.4'
H H 0.0000 0.0000 'International Tables Vol C Tables 4.2.6.8 and 6.1.1.4'
N N 0.0061 0.0033 'International Tables Vol C Tables 4.2.6.8 and 6.1.1.4'
Cl Cl 0.1484 0.1585 'International Tables Vol C Tables 4.2.6.8 and 6.1.1.4'
Br Br -0.2901 2.4595 'International Tables Vol C Tables 4.2.6.8 and 6.1.1.4'
Pd Pd -0.9988 1.0072 'International Tables Vol C Tables 4.2.6.8 and 6.1.1.4'

loop_
_geom_angle_atom_site_label_1
_geom_angle_atom_site_label_2
_geom_angle_atom_site_label_3
_geom_angle
_geom_angle_site_symmetry_1
_geom_angle_site_symmetry_3
C1 Pd1 C1 180.0 2 .
C1 Pd1 Cl1 90.01(14) 2 2
C1 Pd1 Cl1 89.99(14) . 2
C1 Pd1 Cl1 89.99(14) 2 .
C1 Pd1 Cl1 90.01(14) . .
Cl1 Pd1 Cl1 180.0 2 .
C1 N1 C2 111.7(4) . .
C1 N1 C5 125.5(4) . .
C2 N1 C5 122.7(4) . .
C1 N2 C3 110.8(4) . .
C1 N2 C4 125.5(4) . .
C3 N2 C4 123.7(4) . .
N2 C1 N1 104.6(4) . .
N2 C1 Pd1 127.6(4) . .
N1 C1 Pd1 127.8(3) . .
C3 C2 N1 106.0(5) . .
C3 C2 H2A 127.0 . .
N1 C2 H2A 127.0 . .
C2 C3 N2 106.8(4) . .
C2 C3 H3A 126.6 . .
N2 C3 H3A 126.6 . .
N2 C4 H4A 109.5 . .
N2 C4 H4B 109.5 . .
H4A C4 H4B 109.5 . .
N2 C4 H4C 109.5 . .
H4A C4 H4C 109.5 . .
H4B C4 H4C 109.5 . .
N1 C5 C6 110.8(4) . .
N1 C5 H5A 109.5 . .
C6 C5 H5A 109.5 . .
N1 C5 H5B 109.5 . .
C6 C5 H5B 109.5 . .
H5A C5 H5B 108.1 . .
C7 C6 C5 121.3(6) . .
C7 C6 H6A 119.4 . .
C5 C6 H6A 119.4 . .
C6 C7 H7A 120.0 . .
C6 C7 H7B 120.0 . .
H7A C7 H7B 120.0 . .

loop_
_geom_bond_atom_site_label_1
_geom_bond_atom_site_label_2
_geom_bond_distance
_geom_bond_site_symmetry_2
Pd1 C1 2.031(5) 2
Pd1 C1 2.031(5) .
Pd1 Cl1 2.3557(10) 2
Pd1 Cl1 2.3557(10) .
N1 C1 1.352(6) .
N1 C2 1.386(6) .
N1 C5 1.475(6) .
N2 C1 1.348(6) .
N2 C3 1.397(7) .
N2 C4 1.463(7) .
C2 C3 1.350(8) .
C2 H2A 0.9300 .
C3 H3A 0.9300 .
C4 H4A 0.9600 .
C4 H4B 0.9600 .
C4 H4C 0.9600 .
C5 C6 1.516(8) .
C5 H5A 0.9700 .
C5 H5B 0.9700 .
C6 C7 1.320(9) .
C6 H6A 0.9300 .
C7 H7A 0.9300 .
C7 H7B 0.9300 .

loop_
_geom_torsion_atom_site_label_1
_geom_torsion_atom_site_label_2
_geom_torsion_atom_site_label_3
_geom_torsion_atom_site_label_4
_geom_torsion
_geom_torsion_site_symmetry_1
C3 N2 C1 N1 -0.9(6) .
C4 N2 C1 N1 176.7(5) .
C3 N2 C1 Pd1 179.9(4) .
C4 N2 C1 Pd1 -2.5(8) .
C2 N1 C1 N2 0.3(6) .
C5 N1 C1 N2 178.0(5) .
C2 N1 C1 Pd1 179.5(4) .
C5 N1 C1 Pd1 -2.8(7) .
C1 Pd1 C1 N2 -53.0(5) 2
Cl1 Pd1 C1 N2 69.1(5) 2
Cl1 Pd1 C1 N2 -110.9(5) .
C1 Pd1 C1 N1 128.0(5) 2
Cl1 Pd1 C1 N1 -109.9(4) 2
Cl1 Pd1 C1 N1 70.1(4) .
C1 N1 C2 C3 0.4(6) .
C5 N1 C2 C3 -177.4(5) .
N1 C2 C3 N2 -0.9(6) .
C1 N2 C3 C2 1.2(6) .
C4 N2 C3 C2 -176.4(5) .
C1 N1 C5 C6 -110.6(6) .
C2 N1 C5 C6 66.9(6) .
N1 C5 C6 C7 -117.2(6) .
